data_4031003
loop_
_publ_author_name
'Li, Bin'
'Guo, Shenghai'
'Zhang, Ju'
'Zhang, Xinying'
'Fan, Xuesen'

_publ_section_title
;
 Selective Access to 3-Cyano-1H-indoles, 9H-Pyrimido[4,5-b]indoles, or
 9H-Pyrido[2,3-b]indoles through Copper-Catalyzed One-Pot Multicomponent
 Cascade Reactions.
;
_journal_issue 11
_journal_name_full 'The Journal of organic chemistry'
_journal_page_first 5444
_journal_page_last 5456
_journal_paper_doi 10.1021/acs.joc.5b00239
_journal_volume 80
_journal_year 2015
_chemical_formula_moiety 'C21 H20 N2 O3'
_chemical_formula_sum 'C21 H20 N2 O3'
_chemical_formula_weight 348.39
_chemical_name_systematic
; 
 ? 
;
_space_group_IT_number 2
_symmetry_cell_setting triclinic
_symmetry_space_group_name_Hall '-P 1'
_symmetry_space_group_name_H-M 'P -1'
_atom_sites_solution_hydrogens geom
_atom_sites_solution_primary direct
_atom_sites_solution_secondary difmap
_audit_creation_method SHELXL-97
_cell_angle_alpha 64.99(3)
_cell_angle_beta 67.67(3)
_cell_angle_gamma 88.86(3)
_cell_formula_units_Z 2
_cell_length_a 9.982(2)
_cell_length_b 10.135(2)
_cell_length_c 11.350(2)
_cell_measurement_temperature 293(2)
_cell_volume 948.9(5)
_computing_cell_refinement 'Bruker XSCANS'
_computing_data_collection 'Bruker XSCANS'
_computing_data_reduction 'Bruker SHELXTL'
_computing_molecular_graphics 'Bruker SHELXTL'
_computing_publication_material 'Bruker SHELXTL'
_computing_structure_refinement 'SHELXL-97 (Sheldrick, 1997)'
_computing_structure_solution 'SHELXS-97 (Sheldrick, 1990)'
_diffrn_ambient_temperature 293(2)
_diffrn_measured_fraction_theta_full 0.981
_diffrn_measured_fraction_theta_max 0.981
_diffrn_measurement_device_type 'Bruker SMART APEX CCD'
_diffrn_measurement_method '\w scans'
_diffrn_radiation_monochromator graphite
_diffrn_radiation_source 'fine-focus sealed tube'
_diffrn_radiation_type MoK\a
_diffrn_radiation_wavelength 0.71073
_diffrn_reflns_av_R_equivalents 0.0315
_diffrn_reflns_av_sigmaI/netI 0.0308
_diffrn_reflns_limit_h_max 11
_diffrn_reflns_limit_h_min -11
_diffrn_reflns_limit_k_max 12
_diffrn_reflns_limit_k_min -12
_diffrn_reflns_limit_l_max 13
_diffrn_reflns_limit_l_min -13
_diffrn_reflns_number 9093
_diffrn_reflns_theta_full 25.00
_diffrn_reflns_theta_max 24.99
_diffrn_reflns_theta_min 2.24
_exptl_absorpt_coefficient_mu 0.082
_exptl_absorpt_correction_T_max 0.9866
_exptl_absorpt_correction_T_min 0.7886
_exptl_absorpt_correction_type multi-scan
_exptl_absorpt_process_details 'SADABS (Bruker, 2008)'
_exptl_crystal_colour colorless
_exptl_crystal_density_diffrn 1.219
_exptl_crystal_density_method 'not measured'
_exptl_crystal_description block
_exptl_crystal_F_000 368
_exptl_crystal_size_max 0.4
_exptl_crystal_size_mid 0.3
_exptl_crystal_size_min 0.3
_refine_diff_density_max 0.235
_refine_diff_density_min -0.259
_refine_diff_density_rms 0.059
_refine_ls_extinction_method none
_refine_ls_goodness_of_fit_ref 1.144
_refine_ls_hydrogen_treatment constr
_refine_ls_matrix_type full
_refine_ls_number_parameters 239
_refine_ls_number_reflns 3277
_refine_ls_number_restraints 0
_refine_ls_restrained_S_all 1.144
_refine_ls_R_factor_all 0.0828
_refine_ls_R_factor_gt 0.0667
_refine_ls_shift/su_max 0.000
_refine_ls_shift/su_mean 0.000
_refine_ls_structure_factor_coef Fsqd
_refine_ls_weighting_details 'calc w=1/[\s^2^(Fo^2^)+(0.1814P)^2^+0.1755P] where P=(Fo^2^+2Fc^2^)/3'
_refine_ls_weighting_scheme calc
_refine_ls_wR_factor_gt 0.2331
_refine_ls_wR_factor_ref 0.2777
_reflns_number_gt 2701
_reflns_number_total 3277
_reflns_threshold_expression >2sigma(I)
_cod_data_source_file jo5b00239_si_002.cif
_cod_data_source_block a
_cod_depositor_comments
;
The following automatic conversions were performed:

'_symmetry_cell_setting' value 'Triclinic' changed to 'triclinic'
according to
/usr/data/users/saulius/crontab/automatic-downloads/rss-feeds/ACS/lib/dictionaries/cif_core.dic
dictionary named 'cif_core.dic' version 2.4.2 from 2011-04-26.

'_exptl_absorpt_correction_type' value 'Multi-scan' changed to
'multi-scan' according to
/usr/data/users/saulius/crontab/automatic-downloads/rss-feeds/ACS/lib/dictionaries/cif_core.dic
dictionary named 'cif_core.dic' version 2.4.2 from 2011-04-26.

Automatic conversion script
Id: cif_fix_values 3271 2015-04-21 07:52:19Z andrius 

 Adding full bibliography for 4031002--4031003.cif.
;
_cod_original_cell_volume 948.9(3)
_cod_original_sg_symbol_Hall -p1
_cod_original_sg_symbol_H-M P-1
_cod_database_code 4031003

loop_
_symmetry_equiv_pos_as_xyz
'x, y, z'
'-x, -y, -z'

loop_
_atom_site_label
_atom_site_type_symbol
_atom_site_fract_x
_atom_site_fract_y
_atom_site_fract_z
_atom_site_U_iso_or_equiv
_atom_site_adp_type
_atom_site_occupancy
_atom_site_symmetry_multiplicity
_atom_site_calc_flag
_atom_site_refinement_flags
C1 C 0.4510(3) 0.2760(3) 0.5705(3) 0.0516(7) Uani 1 1 d .
C2 C 0.3052(3) 0.2753(3) 0.5896(3) 0.0685(8) Uani 1 1 d .
H2 H 0.2703 0.2478 0.5367 0.082 Uiso 1 1 calc R
C3 C 0.2136(4) 0.3168(4) 0.6900(4) 0.0850(11) Uani 1 1 d .
H3 H 0.1153 0.3172 0.7049 0.102 Uiso 1 1 calc R
C4 C 0.2664(4) 0.3585(4) 0.7702(4) 0.0891(12) Uani 1 1 d .
H4 H 0.2027 0.3855 0.8376 0.107 Uiso 1 1 calc R
C5 C 0.4101(4) 0.3595(4) 0.7500(4) 0.0786(10) Uani 1 1 d .
H5 H 0.4449 0.3876 0.8026 0.094 Uiso 1 1 calc R
C6 C 0.5042(3) 0.3177(3) 0.6490(3) 0.0557(7) Uani 1 1 d .
C7 C 0.6581(3) 0.3078(3) 0.6006(3) 0.0524(7) Uani 1 1 d .
C8 C 0.6959(3) 0.2622(2) 0.4956(2) 0.0457(6) Uani 1 1 d .
C9 C 0.8386(3) 0.2289(3) 0.4217(2) 0.0461(6) Uani 1 1 d .
C10 C 0.9675(3) 0.3272(3) 0.3670(3) 0.0543(7) Uani 1 1 d .
H10 H 0.9631 0.4107 0.3822 0.065 Uiso 1 1 calc R
C11 C 1.1009(3) 0.3010(3) 0.2909(3) 0.0614(8) Uani 1 1 d .
H11 H 1.1857 0.3678 0.2539 0.074 Uiso 1 1 calc R
C12 C 1.1100(3) 0.1767(3) 0.2688(3) 0.0554(7) Uani 1 1 d .
C13 C 0.9854(3) 0.0734(3) 0.3298(3) 0.0566(7) Uani 1 1 d .
H13 H 0.9919 -0.0132 0.3197 0.068 Uiso 1 1 calc R
C14 C 0.8507(3) 0.0994(3) 0.4059(3) 0.0519(7) Uani 1 1 d .
H14 H 0.7671 0.0295 0.4472 0.062 Uiso 1 1 calc R
C15 C 0.5587(3) 0.2241(3) 0.3626(3) 0.0541(7) Uani 1 1 d .
C17 C 0.7034(3) 0.2653(3) 0.1176(3) 0.0537(7) Uani 1 1 d .
C18 C 0.8645(3) 0.3301(5) 0.0252(3) 0.0772(10) Uani 1 1 d .
H18A H 0.8831 0.4272 0.0163 0.116 Uiso 1 1 calc R
H18B H 0.8892 0.3361 -0.0676 0.116 Uiso 1 1 calc R
H18C H 0.9233 0.2681 0.0682 0.116 Uiso 1 1 calc R
C19 C 0.6692(5) 0.1064(4) 0.1504(4) 0.0936(12) Uani 1 1 d .
H19A H 0.7270 0.0488 0.1980 0.140 Uiso 1 1 calc R
H19B H 0.6921 0.0995 0.0633 0.140 Uiso 1 1 calc R
H19C H 0.5668 0.0695 0.2109 0.140 Uiso 1 1 calc R
C20 C 0.6070(4) 0.3603(4) 0.0543(3) 0.0703(9) Uani 1 1 d .
H20A H 0.5057 0.3177 0.1155 0.105 Uiso 1 1 calc R
H20B H 0.6287 0.3661 -0.0379 0.105 Uiso 1 1 calc R
H20C H 0.6252 0.4577 0.0449 0.105 Uiso 1 1 calc R
C21 C 1.2616(5) 0.0519(5) 0.1463(5) 0.1039(14) Uani 1 1 d .
H21A H 1.2295 -0.0410 0.2306 0.156 Uiso 1 1 calc R
H21B H 1.3629 0.0591 0.0875 0.156 Uiso 1 1 calc R
H21C H 1.2030 0.0584 0.0944 0.156 Uiso 1 1 calc R
N1 N 0.5692(2) 0.2421(2) 0.4761(2) 0.0495(6) Uani 1 1 d .
O1 O 0.68429(18) 0.27705(19) 0.24950(17) 0.0515(5) Uani 1 1 d .
O2 O 0.4456(3) 0.1705(3) 0.3752(2) 0.0907(9) Uani 1 1 d .
O3 O 1.2464(2) 0.1661(3) 0.1846(3) 0.0840(8) Uani 1 1 d .
C16 C 0.7545(3) 0.3329(3) 0.6578(3) 0.0619(8) Uani 1 1 d .
N2 N 0.8272(4) 0.3529(4) 0.7076(3) 0.0888(9) Uani 1 1 d .

loop_
_atom_site_aniso_label
_atom_site_aniso_U_11
_atom_site_aniso_U_22
_atom_site_aniso_U_33
_atom_site_aniso_U_23
_atom_site_aniso_U_13
_atom_site_aniso_U_12
C1 0.0501(15) 0.0432(12) 0.0462(14) -0.0129(10) -0.0125(11) 0.0074(10)
C2 0.0587(18) 0.0565(16) 0.0693(19) -0.0177(14) -0.0173(14) 0.0088(13)
C3 0.0563(19) 0.070(2) 0.097(3) -0.0283(19) -0.0113(18) 0.0190(15)
C4 0.072(2) 0.085(2) 0.093(3) -0.048(2) -0.0077(19) 0.0211(18)
C5 0.086(2) 0.0690(19) 0.0683(19) -0.0394(16) -0.0086(17) 0.0086(16)
C6 0.0613(17) 0.0441(13) 0.0482(14) -0.0189(11) -0.0110(12) 0.0080(11)
C7 0.0625(17) 0.0464(13) 0.0459(13) -0.0202(11) -0.0201(12) 0.0033(11)
C8 0.0495(14) 0.0422(12) 0.0388(12) -0.0142(10) -0.0157(10) -0.0001(10)
C9 0.0488(14) 0.0456(12) 0.0395(12) -0.0156(10) -0.0173(10) -0.0001(10)
C10 0.0563(16) 0.0506(14) 0.0523(14) -0.0250(11) -0.0160(12) -0.0032(11)
C11 0.0490(16) 0.0646(17) 0.0675(17) -0.0301(14) -0.0197(13) -0.0029(12)
C12 0.0450(14) 0.0670(16) 0.0542(15) -0.0271(13) -0.0203(12) 0.0084(12)
C13 0.0606(16) 0.0520(14) 0.0642(16) -0.0295(12) -0.0287(13) 0.0113(12)
C14 0.0531(15) 0.0451(13) 0.0534(14) -0.0191(11) -0.0208(12) 0.0025(11)
C15 0.0493(15) 0.0609(15) 0.0441(14) -0.0182(11) -0.0166(11) -0.0031(12)
C17 0.0590(16) 0.0646(16) 0.0438(13) -0.0281(12) -0.0230(12) 0.0088(12)
C18 0.0559(18) 0.119(3) 0.0531(17) -0.0398(18) -0.0175(14) 0.0164(17)
C19 0.143(4) 0.071(2) 0.085(2) -0.0452(19) -0.055(3) 0.021(2)
C20 0.0696(19) 0.087(2) 0.0542(16) -0.0282(15) -0.0298(15) 0.0185(16)
C21 0.087(3) 0.092(3) 0.128(3) -0.065(3) -0.022(2) 0.034(2)
N1 0.0484(12) 0.0529(12) 0.0402(11) -0.0187(9) -0.0133(9) 0.0005(9)
O1 0.0482(10) 0.0633(11) 0.0416(10) -0.0224(8) -0.0178(8) -0.0001(8)
O2 0.0600(14) 0.133(2) 0.0646(14) -0.0390(14) -0.0150(11) -0.0327(13)
O3 0.0517(13) 0.1025(18) 0.1028(18) -0.0630(15) -0.0176(12) 0.0157(12)
C16 0.077(2) 0.0624(16) 0.0502(15) -0.0300(13) -0.0238(14) 0.0024(14)
N2 0.108(2) 0.100(2) 0.0754(18) -0.0511(17) -0.0393(18) 0.0022(17)

loop_
_atom_type_symbol
_atom_type_description
_atom_type_scat_dispersion_real
_atom_type_scat_dispersion_imag
_atom_type_scat_source
C C 0.0033 0.0016 'International Tables Vol C Tables 4.2.6.8 and 6.1.1.4'
H H 0.0000 0.0000 'International Tables Vol C Tables 4.2.6.8 and 6.1.1.4'
N N 0.0061 0.0033 'International Tables Vol C Tables 4.2.6.8 and 6.1.1.4'
O O 0.0106 0.0060 'International Tables Vol C Tables 4.2.6.8 and 6.1.1.4'

loop_
_geom_angle_atom_site_label_1
_geom_angle_atom_site_label_2
_geom_angle_atom_site_label_3
_geom_angle
C2 C1 C6 121.5(3)
C2 C1 N1 130.6(3)
C6 C1 N1 107.9(2)
C3 C2 C1 117.7(3)
C3 C2 H2 121.1
C1 C2 H2 121.1
C2 C3 C4 121.1(3)
C2 C3 H3 119.4
C4 C3 H3 119.4
C5 C4 C3 120.6(3)
C5 C4 H4 119.7
C3 C4 H4 119.7
C4 C5 C6 119.0(4)
C4 C5 H5 120.5
C6 C5 H5 120.5
C1 C6 C5 120.1(3)
C1 C6 C7 106.5(2)
C5 C6 C7 133.4(3)
C8 C7 C6 109.1(2)
C8 C7 C16 125.2(3)
C6 C7 C16 125.6(2)
C7 C8 N1 107.5(2)
C7 C8 C9 128.0(2)
N1 C8 C9 124.3(2)
C10 C9 C14 118.1(2)
C10 C9 C8 120.0(2)
C14 C9 C8 121.9(2)
C11 C10 C9 120.4(2)
C11 C10 H10 119.8
C9 C10 H10 119.8
C12 C11 C10 120.7(2)
C12 C11 H11 119.6
C10 C11 H11 119.6
O3 C12 C13 124.4(3)
O3 C12 C11 115.8(2)
C13 C12 C11 119.8(2)
C12 C13 C14 119.7(2)
C12 C13 H13 120.1
C14 C13 H13 120.1
C13 C14 C9 121.0(2)
C13 C14 H14 119.5
C9 C14 H14 119.5
O2 C15 O1 128.1(2)
O2 C15 N1 120.9(2)
O1 C15 N1 110.9(2)
O1 C17 C19 110.5(2)
O1 C17 C20 108.3(2)
C19 C17 C20 112.5(3)
O1 C17 C18 101.3(2)
C19 C17 C18 112.5(3)
C20 C17 C18 111.2(3)
C17 C18 H18A 109.5
C17 C18 H18B 109.5
H18A C18 H18B 109.5
C17 C18 H18C 109.5
H18A C18 H18C 109.5
H18B C18 H18C 109.5
C17 C19 H19A 109.5
C17 C19 H19B 109.5
H19A C19 H19B 109.5
C17 C19 H19C 109.5
H19A C19 H19C 109.5
H19B C19 H19C 109.5
C17 C20 H20A 109.5
C17 C20 H20B 109.5
H20A C20 H20B 109.5
C17 C20 H20C 109.5
H20A C20 H20C 109.5
H20B C20 H20C 109.5
O3 C21 H21A 109.5
O3 C21 H21B 109.5
H21A C21 H21B 109.5
O3 C21 H21C 109.5
H21A C21 H21C 109.5
H21B C21 H21C 109.5
C8 N1 C1 108.9(2)
C8 N1 C15 127.9(2)
C1 N1 C15 121.8(2)
C15 O1 C17 121.18(19)
C12 O3 C21 119.1(3)
N2 C16 C7 177.5(3)

loop_
_geom_bond_atom_site_label_1
_geom_bond_atom_site_label_2
_geom_bond_distance
C1 C2 1.388(4)
C1 C6 1.392(4)
C1 N1 1.411(3)
C2 C3 1.382(5)
C2 H2 0.9300
C3 C4 1.409(6)
C3 H3 0.9300
C4 C5 1.362(5)
C4 H4 0.9300
C5 C6 1.398(4)
C5 H5 0.9300
C6 C7 1.439(4)
C7 C8 1.376(3)
C7 C16 1.426(4)
C8 N1 1.397(3)
C8 C9 1.469(3)
C9 C10 1.397(4)
C9 C14 1.395(3)
C10 C11 1.377(4)
C10 H10 0.9300
C11 C12 1.380(4)
C11 H11 0.9300
C12 O3 1.367(3)
C12 C13 1.381(4)
C13 C14 1.386(4)
C13 H13 0.9300
C14 H14 0.9300
C15 O2 1.194(3)
C15 O1 1.315(3)
C15 N1 1.416(3)
C17 O1 1.492(3)
C17 C19 1.505(4)
C17 C20 1.508(4)
C17 C18 1.515(4)
C18 H18A 0.9600
C18 H18B 0.9600
C18 H18C 0.9600
C19 H19A 0.9600
C19 H19B 0.9600
C19 H19C 0.9600
C20 H20A 0.9600
C20 H20B 0.9600
C20 H20C 0.9600
C21 O3 1.386(5)
C21 H21A 0.9600
C21 H21B 0.9600
C21 H21C 0.9600
C16 N2 1.141(4)
